data_4077345
loop_
_publ_author_name
'Cabeza, Javier A.'
'del R\'io, Ignacio'
'Grepioni, Fabrizia'
'Moreno, Marta'
'Riera, V\'ictor'
'Su\'arez, Marta'

_publ_section_title
;
 Reactivity of [Ru2(\m-\h1:\h1-NCPh2)(\m-\h1:\h2-PhCCHPh)(CO)6] with
 Alkynes. Insertion Reactions of Nonactivated Alkynes into Ru&#x2212;C and
 Ru&#x2212;N Bonds
;
_journal_issue 20
_journal_name_full Organometallics
_journal_page_first 4190
_journal_paper_doi 10.1021/om0102854
_journal_volume 20
_journal_year 2001
_chemical_formula_sum 'C46.5 H34 N O4.5 Ru2'
_chemical_formula_weight 880.89
_chemical_name_systematic
;
  ?
;
_space_group_IT_number 14
_symmetry_cell_setting monoclinic
_symmetry_space_group_name_Hall '-P 2ybc'
_symmetry_space_group_name_H-M 'P 1 21/c 1'
_atom_sites_solution_hydrogens geom
_atom_sites_solution_primary direct
_atom_sites_solution_secondary difmap
_audit_creation_method SHELXL-97
_cell_angle_alpha 90.00
_cell_angle_beta 90.750(10)
_cell_angle_gamma 90.00
_cell_formula_units_Z 4
_cell_length_a 15.2780(10)
_cell_length_b 12.3150(10)
_cell_length_c 21.9530(10)
_cell_measurement_temperature 293(2)
_cell_volume 4130.1(5)
_computing_structure_refinement 'SHELXL-97 (Sheldrick, 1997)'
_computing_structure_solution 'SHELXS-97 (Sheldrick, 1990)'
_diffrn_ambient_temperature 293(2)
_diffrn_measured_fraction_theta_full 0.904
_diffrn_measured_fraction_theta_max 0.904
_diffrn_radiation_monochromator graphite
_diffrn_radiation_source 'fine-focus sealed tube'
_diffrn_radiation_type MoK\a
_diffrn_radiation_wavelength 0.71073
_diffrn_reflns_av_R_equivalents 0.1216
_diffrn_reflns_av_sigmaI/netI 0.2545
_diffrn_reflns_limit_h_max 19
_diffrn_reflns_limit_h_min -23
_diffrn_reflns_limit_k_max 19
_diffrn_reflns_limit_k_min -19
_diffrn_reflns_limit_l_max 33
_diffrn_reflns_limit_l_min -34
_diffrn_reflns_number 58660
_diffrn_reflns_theta_full 34.41
_diffrn_reflns_theta_max 34.41
_diffrn_reflns_theta_min 2.0
_exptl_absorpt_coefficient_mu 0.775
_exptl_absorpt_correction_T_max 1.00
_exptl_absorpt_correction_T_min 0.78
_exptl_absorpt_correction_type Bruker-SMART
_exptl_crystal_colour yellow
_exptl_crystal_density_diffrn 1.417
_exptl_crystal_density_method 'not measured'
_exptl_crystal_F_000 1776
_exptl_crystal_size_max 0.32
_exptl_crystal_size_mid 0.24
_exptl_crystal_size_min 0.22
_refine_diff_density_max 0.895
_refine_diff_density_min -0.450
_refine_diff_density_rms 0.084
_refine_ls_extinction_coef 0.00019(5)
_refine_ls_extinction_expression Fc^*^=kFc[1+0.001xFc^2^\l^3^/sin(2\q)]^-1/4^
_refine_ls_extinction_method SHELXL
_refine_ls_goodness_of_fit_ref 0.916
_refine_ls_hydrogen_treatment mixed
_refine_ls_matrix_type full
_refine_ls_number_parameters 434
_refine_ls_number_reflns 15738
_refine_ls_number_restraints 0
_refine_ls_restrained_S_all 0.916
_refine_ls_R_factor_all 0.2040
_refine_ls_R_factor_gt 0.0440
_refine_ls_shift/su_max 0.001
_refine_ls_shift/su_mean 0.000
_refine_ls_structure_factor_coef Fsqd
_refine_ls_weighting_details 'calc w=1/[\s^2^(Fo^2^)+(0.0453P)^2^+0.0000P] where P=(Fo^2^+2Fc^2^)/3'
_refine_ls_weighting_scheme calc
_refine_ls_wR_factor_gt 0.0849
_refine_ls_wR_factor_ref 0.1104
_reflns_number_gt 5063
_reflns_number_total 15738
_reflns_threshold_expression >2sigma(I)
_cod_data_source_file om0102854.cif
_cod_data_source_block compound7
_cod_depositor_comments
;
The following automatic conversions were performed:

'_symmetry_cell_setting' value 'Monoclinic' changed to 'monoclinic'
according to /home/saulius/struct/CIF-dictionaries/cif_core.dic
dictionary named 'cif_core.dic' version 2.4.2 from 2011-04-26.

Automatic conversion script
Id: cif_fix_values 1715 2011-07-08 13:25:40Z adriana 
;
_cod_original_sg_symbol_H-M P2(1)/c
_cod_original_formula_sum 'C46.50 H34 N O4.50 Ru2'
_cod_database_code 4077345

loop_
_symmetry_equiv_pos_as_xyz
'x, y, z'
'x, -y+1/2, z+1/2'
'-x, -y, -z'
'-x, y-1/2, -z-1/2'

loop_
_atom_site_label
_atom_site_type_symbol
_atom_site_fract_x
_atom_site_fract_y
_atom_site_fract_z
_atom_site_U_iso_or_equiv
_atom_site_adp_type
_atom_site_occupancy
_atom_site_symmetry_multiplicity
_atom_site_calc_flag
_atom_site_refinement_flags
Ru1 Ru 0.24590(2) 0.26929(2) 0.266359(12) 0.03746(9) Uani 1 1 d .
Ru2 Ru 0.22542(2) 0.13094(2) 0.360998(13) 0.04137(9) Uani 1 1 d .
C101 C 0.2849(3) 0.4115(3) 0.25539(15) 0.0467(9) Uani 1 1 d .
O101 O 0.3132(2) 0.4956(2) 0.24684(12) 0.0712(9) Uani 1 1 d .
C102 C 0.1527(3) 0.2960(3) 0.20923(19) 0.0517(10) Uani 1 1 d .
O102 O 0.1013(2) 0.3191(3) 0.17498(15) 0.0841(10) Uani 1 1 d .
C201 C 0.2251(3) 0.1206(3) 0.44495(18) 0.0538(10) Uani 1 1 d .
O201 O 0.2253(2) 0.1109(3) 0.49665(13) 0.0887(11) Uani 1 1 d .
C202 C 0.1369(3) 0.0247(4) 0.36145(18) 0.0634(12) Uani 1 1 d .
O202 O 0.0873(3) -0.0443(3) 0.36338(17) 0.1158(14) Uani 1 1 d .
N1 N 0.16723(19) 0.2784(2) 0.34119(13) 0.0434(7) Uani 1 1 d .
C1 C 0.1167(3) 0.3476(3) 0.36601(17) 0.0521(10) Uani 1 1 d .
C2 C 0.10024(19) 0.45722(19) 0.33899(12) 0.0522(10) Uani 1 1 d G
C3 C 0.16037(16) 0.5413(2) 0.34544(13) 0.0695(13) Uani 1 1 d G
H3 H 0.2124 0.5300 0.3670 0.083 Uiso 1 1 calc R
C4 C 0.1428(2) 0.6421(2) 0.31963(15) 0.0807(15) Uani 1 1 d G
H4 H 0.1830 0.6984 0.3239 0.097 Uiso 1 1 calc R
C5 C 0.0651(2) 0.6589(2) 0.28736(14) 0.0815(15) Uani 1 1 d G
H5 H 0.0533 0.7264 0.2701 0.098 Uiso 1 1 calc R
C6 C 0.00496(18) 0.5749(3) 0.28091(13) 0.0861(16) Uani 1 1 d G
H6 H -0.0470 0.5861 0.2593 0.103 Uiso 1 1 calc R
C7 C 0.02253(17) 0.4740(2) 0.30672(13) 0.0718(13) Uani 1 1 d G
H7 H -0.0177 0.4178 0.3024 0.086 Uiso 1 1 calc R
C8 C 0.0719(2) 0.3231(3) 0.42660(12) 0.0728(14) Uani 1 1 d G
C9 C 0.0815(2) 0.3946(3) 0.47522(17) 0.1003(19) Uani 1 1 d G
H9 H 0.1114 0.4597 0.4701 0.120 Uiso 1 1 calc R
C10 C 0.0464(3) 0.3689(4) 0.53150(14) 0.141(3) Uani 1 1 d G
H10 H 0.0528 0.4167 0.5640 0.169 Uiso 1 1 calc R
C11 C 0.0017(3) 0.2716(4) 0.53917(15) 0.172(4) Uani 1 1 d G
H11 H -0.0218 0.2544 0.5768 0.207 Uiso 1 1 calc R
C12 C -0.0079(3) 0.2001(3) 0.4906(2) 0.161(4) Uani 1 1 d G
H12 H -0.0378 0.1350 0.4957 0.194 Uiso 1 1 calc R
C13 C 0.0272(2) 0.2258(3) 0.43427(17) 0.109(2) Uani 1 1 d G
H13 H 0.0208 0.1780 0.4017 0.131 Uiso 1 1 calc R
C14 C 0.2698(2) 0.0758(3) 0.25939(14) 0.0379(8) Uani 1 1 d .
H14 H 0.2107 0.0582 0.2612 0.045 Uiso 1 1 calc R
C15 C 0.2993(2) 0.1345(3) 0.20484(15) 0.0416(9) Uani 1 1 d .
C16 C 0.2540(3) 0.1175(3) 0.15004(16) 0.0505(10) Uani 1 1 d .
H16 H 0.2060 0.0711 0.1495 0.061 Uiso 1 1 calc R
C17 C 0.2780(3) 0.1666(4) 0.09760(17) 0.0617(12) Uani 1 1 d .
H17 H 0.2471 0.1520 0.0618 0.074 Uiso 1 1 calc R
C18 C 0.3481(3) 0.2384(4) 0.09653(18) 0.0675(13) Uani 1 1 d .
H18 H 0.3631 0.2725 0.0603 0.081 Uiso 1 1 calc R
C19 C 0.3942(3) 0.2585(3) 0.14799(18) 0.0559(11) Uani 1 1 d .
H19 H 0.4412 0.3065 0.1474 0.067 Uiso 1 1 calc R
C20 C 0.3709(2) 0.2062(3) 0.20319(15) 0.0433(9) Uani 1 1 d .
H20 H 0.4033 0.2194 0.2386 0.052 Uiso 1 1 calc R
C21 C 0.3253(2) 0.0431(3) 0.31069(14) 0.0392(9) Uani 1 1 d .
C22 C 0.34313(16) -0.07559(13) 0.31780(10) 0.0401(8) Uani 1 1 d G
C23 C 0.34693(17) -0.12458(18) 0.37482(8) 0.0508(10) Uani 1 1 d G
H23 H 0.3382 -0.0834 0.4097 0.061 Uiso 1 1 calc R
C24 C 0.36379(18) -0.23518(18) 0.37969(9) 0.0598(11) Uani 1 1 d G
H24 H 0.3663 -0.2680 0.4178 0.072 Uiso 1 1 calc R
C25 C 0.37685(19) -0.29679(13) 0.32754(12) 0.0638(12) Uani 1 1 d G
H25 H 0.3881 -0.3708 0.3308 0.077 Uiso 1 1 calc R
C26 C 0.37305(18) -0.24780(17) 0.27052(10) 0.0606(11) Uani 1 1 d G
H26 H 0.3818 -0.2890 0.2356 0.073 Uiso 1 1 calc R
C27 C 0.35619(17) -0.13720(18) 0.26565(8) 0.0509(10) Uani 1 1 d G
H27 H 0.3537 -0.1044 0.2275 0.061 Uiso 1 1 calc R
C28 C 0.3716(2) 0.1286(3) 0.34196(14) 0.0357(8) Uani 1 1 d .
C29 C 0.44728(13) 0.10409(18) 0.38114(9) 0.0372(8) Uani 1 1 d G
C30 C 0.45071(14) 0.13835(19) 0.44145(10) 0.0477(9) Uani 1 1 d G
H30 H 0.4020 0.1708 0.4588 0.057 Uiso 1 1 calc R
C31 C 0.52686(17) 0.1241(2) 0.47586(8) 0.0612(11) Uani 1 1 d G
H31 H 0.5291 0.1470 0.5162 0.073 Uiso 1 1 calc R
C32 C 0.59959(14) 0.0755(2) 0.44995(11) 0.0603(11) Uani 1 1 d G
H32 H 0.6505 0.0660 0.4730 0.072 Uiso 1 1 calc R
C33 C 0.59617(14) 0.0413(2) 0.38964(12) 0.0600(11) Uani 1 1 d G
H33 H 0.6448 0.0088 0.3723 0.072 Uiso 1 1 calc R
C34 C 0.52001(16) 0.05555(19) 0.35523(8) 0.0483(10) Uani 1 1 d G
H34 H 0.5177 0.0326 0.3149 0.058 Uiso 1 1 calc R
C35 C 0.3372(2) 0.2350(3) 0.33689(14) 0.0369(8) Uani 1 1 d .
C36 C 0.37748(15) 0.32775(12) 0.37037(8) 0.0391(8) Uani 1 1 d G
C37 C 0.33706(13) 0.37715(17) 0.41950(8) 0.0478(10) Uani 1 1 d G
H37 H 0.2835 0.3513 0.4331 0.057 Uiso 1 1 calc R
C38 C 0.37664(18) 0.46518(17) 0.44835(7) 0.0622(12) Uani 1 1 d G
H38 H 0.3496 0.4982 0.4812 0.075 Uiso 1 1 calc R
C39 C 0.45663(18) 0.50380(14) 0.42808(10) 0.0648(12) Uani 1 1 d G
H39 H 0.4831 0.5627 0.4474 0.078 Uiso 1 1 calc R
C40 C 0.49705(12) 0.45440(18) 0.37896(11) 0.0663(12) Uani 1 1 d G
H40 H 0.5506 0.4802 0.3654 0.080 Uiso 1 1 calc R
C41 C 0.45747(14) 0.36638(17) 0.35010(8) 0.0530(10) Uani 1 1 d G
H41 H 0.4845 0.3333 0.3172 0.064 Uiso 1 1 calc R
O1 O 0.1692(3) 0.8515(3) 0.1594(2) 0.121(3) Uani 0.50 1 d PR
C42 C 0.1961(3) 0.7922(3) 0.12827(18) 0.080(3) Uani 0.50 1 d PR
C43 C 0.1912(3) 0.6715(3) 0.13616(15) 0.101(4) Uani 0.50 1 d PR
H43A H 0.1665 0.6551 0.1751 0.152 Uiso 0.50 1 calc PR
H43B H 0.2489 0.6412 0.1340 0.152 Uiso 0.50 1 calc PR
H43C H 0.1549 0.6411 0.1045 0.152 Uiso 0.50 1 calc PR
C44 C 0.2352(3) 0.8230(4) 0.06655(18) 0.159(6) Uani 0.50 1 d PR
H44A H 0.2374 0.9006 0.0630 0.239 Uiso 0.50 1 calc PR
H44B H 0.1993 0.7938 0.0343 0.239 Uiso 0.50 1 calc PR
H44C H 0.2933 0.7939 0.0638 0.239 Uiso 0.50 1 calc PR

loop_
_atom_site_aniso_label
_atom_site_aniso_U_11
_atom_site_aniso_U_22
_atom_site_aniso_U_33
_atom_site_aniso_U_23
_atom_site_aniso_U_13
_atom_site_aniso_U_12
Ru1 0.0483(2) 0.03104(15) 0.03303(15) 0.00118(13) -0.00040(12) 0.00105(14)
Ru2 0.0511(2) 0.03658(17) 0.03654(16) 0.00477(13) 0.00340(13) -0.00009(15)
C101 0.065(3) 0.038(2) 0.038(2) -0.0002(17) 0.0004(18) 0.000(2)
O101 0.107(3) 0.0403(17) 0.0667(19) 0.0006(14) 0.0092(17) -0.0115(17)
C102 0.051(3) 0.042(2) 0.062(3) -0.0010(19) -0.003(2) 0.001(2)
O102 0.079(2) 0.088(2) 0.085(2) 0.0043(19) -0.0344(19) 0.0108(19)
C201 0.054(3) 0.064(3) 0.043(2) 0.007(2) 0.0029(19) 0.001(2)
O201 0.104(3) 0.123(3) 0.0390(17) 0.0095(18) 0.0043(17) -0.004(2)
C202 0.065(3) 0.072(3) 0.054(3) 0.014(2) 0.005(2) -0.012(3)
O202 0.112(3) 0.105(3) 0.130(3) 0.015(2) 0.000(2) -0.060(3)
N1 0.046(2) 0.0437(18) 0.0411(17) 0.0021(14) 0.0064(14) 0.0078(16)
C1 0.051(3) 0.058(3) 0.047(2) 0.004(2) 0.0028(19) 0.009(2)
C2 0.055(3) 0.060(3) 0.042(2) -0.0006(19) 0.0079(19) 0.018(2)
C3 0.064(3) 0.056(3) 0.088(3) -0.003(3) -0.003(2) 0.006(3)
C4 0.072(4) 0.049(3) 0.122(4) 0.008(3) 0.016(3) 0.010(3)
C5 0.089(4) 0.065(3) 0.091(4) 0.019(3) 0.014(3) 0.028(3)
C6 0.096(4) 0.065(3) 0.097(4) 0.012(3) -0.028(3) 0.026(3)
C7 0.077(3) 0.066(3) 0.073(3) -0.006(2) -0.007(3) 0.010(3)
C8 0.076(3) 0.078(3) 0.065(3) 0.021(3) 0.022(2) 0.041(3)
C9 0.119(5) 0.129(5) 0.053(3) 0.000(3) 0.015(3) 0.055(4)
C10 0.135(6) 0.226(9) 0.062(4) 0.018(4) 0.026(4) 0.103(6)
C11 0.152(7) 0.259(11) 0.107(6) 0.084(7) 0.074(5) 0.113(7)
C12 0.163(7) 0.165(7) 0.158(7) 0.085(6) 0.114(6) 0.062(5)
C13 0.100(5) 0.108(5) 0.120(5) 0.031(4) 0.063(4) 0.022(4)
C14 0.039(2) 0.037(2) 0.0371(19) 0.0002(16) 0.0002(16) 0.0012(16)
C15 0.057(3) 0.035(2) 0.0324(19) -0.0033(16) 0.0010(17) 0.0046(19)
C16 0.065(3) 0.045(2) 0.041(2) 0.0008(18) -0.0020(19) -0.001(2)
C17 0.075(3) 0.079(3) 0.031(2) -0.009(2) -0.007(2) 0.002(3)
C18 0.087(4) 0.077(3) 0.039(2) 0.019(2) 0.006(2) 0.006(3)
C19 0.064(3) 0.052(3) 0.052(2) 0.011(2) 0.009(2) -0.004(2)
C20 0.058(3) 0.041(2) 0.0313(19) -0.0003(15) 0.0030(17) 0.0046(19)
C21 0.050(2) 0.0328(19) 0.0344(19) 0.0004(15) -0.0026(17) 0.0026(17)
C22 0.047(2) 0.0312(19) 0.042(2) 0.0013(16) -0.0038(17) -0.0004(17)
C23 0.077(3) 0.036(2) 0.039(2) 0.0033(17) -0.0098(19) -0.005(2)
C24 0.086(3) 0.035(2) 0.058(3) 0.011(2) -0.018(2) -0.004(2)
C25 0.078(3) 0.030(2) 0.083(3) 0.001(2) -0.023(3) -0.001(2)
C26 0.084(3) 0.039(3) 0.059(3) -0.0095(19) -0.004(2) 0.004(2)
C27 0.076(3) 0.033(2) 0.044(2) -0.0029(17) -0.0011(19) -0.001(2)
C28 0.043(2) 0.0366(19) 0.0277(17) 0.0008(15) 0.0026(15) -0.0002(17)
C29 0.045(2) 0.0313(19) 0.0348(19) 0.0029(15) -0.0041(16) -0.0007(16)
C30 0.054(3) 0.046(2) 0.042(2) 0.0007(18) -0.0016(18) 0.0101(19)
C31 0.069(3) 0.070(3) 0.044(2) 0.000(2) -0.010(2) -0.001(2)
C32 0.058(3) 0.066(3) 0.057(3) 0.007(2) -0.012(2) 0.005(2)
C33 0.053(3) 0.054(3) 0.073(3) 0.001(2) 0.006(2) 0.011(2)
C34 0.055(3) 0.045(2) 0.045(2) -0.0060(17) -0.0040(19) 0.004(2)
C35 0.047(2) 0.0336(19) 0.0306(17) -0.0046(15) 0.0007(15) 0.0030(17)
C36 0.050(2) 0.0333(19) 0.0331(19) -0.0001(15) -0.0089(17) 0.0047(18)
C37 0.064(3) 0.042(2) 0.037(2) -0.0050(17) 0.0006(18) 0.003(2)
C38 0.095(4) 0.049(3) 0.043(2) -0.0121(19) -0.014(2) 0.012(2)
C39 0.093(4) 0.041(2) 0.060(3) 0.000(2) -0.030(3) -0.008(2)
C40 0.074(3) 0.048(3) 0.077(3) 0.004(2) -0.012(3) -0.012(2)
C41 0.065(3) 0.043(2) 0.052(2) -0.0057(19) -0.002(2) -0.003(2)
O1 0.084(6) 0.085(6) 0.196(9) -0.023(6) 0.024(5) 0.010(4)
C42 0.054(6) 0.083(8) 0.104(8) -0.031(7) 0.006(6) 0.012(6)
C43 0.072(7) 0.145(11) 0.088(8) 0.007(7) 0.026(6) 0.041(7)
C44 0.178(15) 0.062(8) 0.240(19) -0.006(10) 0.067(14) -0.011(9)

loop_
_atom_type_symbol
_atom_type_description
_atom_type_scat_dispersion_real
_atom_type_scat_dispersion_imag
_atom_type_scat_source
C C 0.0033 0.0016 'International Tables Vol C Tables 4.2.6.8 and 6.1.1.4'
H H 0.0000 0.0000 'International Tables Vol C Tables 4.2.6.8 and 6.1.1.4'
O O 0.0106 0.0060 'International Tables Vol C Tables 4.2.6.8 and 6.1.1.4'
N N 0.0061 0.0033 'International Tables Vol C Tables 4.2.6.8 and 6.1.1.4'
Ru Ru -1.2594 0.8363 'International Tables Vol C Tables 4.2.6.8 and 6.1.1.4'

loop_
_geom_angle_atom_site_label_1
_geom_angle_atom_site_label_2
_geom_angle_atom_site_label_3
_geom_angle
C101 Ru1 C102 89.44(16)
C101 Ru1 N1 104.09(14)
C102 Ru1 N1 94.41(15)
C101 Ru1 C35 94.22(14)
C102 Ru1 C35 173.22(15)
N1 Ru1 C35 79.17(12)
C101 Ru1 C15 119.09(14)
C102 Ru1 C15 90.32(14)
N1 Ru1 C15 136.61(12)
C35 Ru1 C15 92.88(12)
C101 Ru1 C14 150.28(14)
C102 Ru1 C14 103.88(14)
N1 Ru1 C14 101.26(11)
C35 Ru1 C14 75.52(12)
C15 Ru1 C14 36.34(11)
C101 Ru1 C20 88.45(14)
C102 Ru1 C20 104.90(15)
N1 Ru1 C20 157.15(11)
C35 Ru1 C20 80.94(12)
C15 Ru1 C20 33.79(11)
C14 Ru1 C20 62.65(11)
C101 Ru1 Ru2 136.85(11)
C102 Ru1 Ru2 121.23(12)
N1 Ru1 Ru2 49.09(8)
C35 Ru1 Ru2 52.68(9)
C15 Ru1 Ru2 92.40(9)
C14 Ru1 Ru2 56.44(7)
C20 Ru1 Ru2 109.07(8)
C201 Ru2 C202 86.31(17)
C201 Ru2 N1 105.29(15)
C202 Ru2 N1 107.75(16)
C201 Ru2 C21 118.80(15)
C202 Ru2 C21 99.51(16)
N1 Ru2 C21 129.13(11)
C201 Ru2 C35 106.95(15)
C202 Ru2 C35 164.62(15)
N1 Ru2 C35 76.78(12)
C21 Ru2 C35 67.52(12)
C201 Ru2 C28 101.40(14)
C202 Ru2 C28 134.32(16)
N1 Ru2 C28 113.13(12)
C21 Ru2 C28 37.55(11)
C35 Ru2 C28 36.76(11)
C201 Ru2 C14 153.98(15)
C202 Ru2 C14 91.15(15)
N1 Ru2 C14 100.16(11)
C21 Ru2 C14 36.26(11)
C35 Ru2 C14 73.51(11)
C28 Ru2 C14 62.81(11)
C201 Ru2 Ru1 144.13(13)
C202 Ru2 Ru1 122.12(12)
N1 Ru2 Ru1 48.63(8)
C21 Ru2 Ru1 80.51(9)
C35 Ru2 Ru1 49.66(8)
C28 Ru2 Ru1 75.15(8)
C14 Ru2 Ru1 55.70(8)
O101 C101 Ru1 175.6(4)
O102 C102 Ru1 174.6(4)
O201 C201 Ru2 177.9(4)
O202 C202 Ru2 175.4(4)
C1 N1 Ru1 137.9(3)
C1 N1 Ru2 139.3(3)
Ru1 N1 Ru2 82.28(11)
N1 C1 C2 122.2(3)
N1 C1 C8 121.2(3)
C2 C1 C8 116.5(3)
C3 C2 C7 120.0
C3 C2 C1 121.6(3)
C7 C2 C1 118.4(3)
C4 C3 C2 120.0
C3 C4 C5 120.0
C4 C5 C6 120.0
C7 C6 C5 120.0
C6 C7 C2 120.0
C9 C8 C13 120.0
C9 C8 C1 119.8(3)
C13 C8 C1 120.0(3)
C8 C9 C10 120.0
C11 C10 C9 120.0
C12 C11 C10 120.0
C11 C12 C13 120.0
C12 C13 C8 120.0
C21 C14 C15 125.7(3)
C21 C14 Ru1 108.1(2)
C15 C14 Ru1 67.43(18)
C21 C14 Ru2 62.33(17)
C15 C14 Ru2 134.3(2)
Ru1 C14 Ru2 67.86(8)
C16 C15 C20 116.6(3)
C16 C15 C14 118.3(3)
C20 C15 C14 125.0(3)
C16 C15 Ru1 116.1(3)
C20 C15 Ru1 81.0(2)
C14 C15 Ru1 76.23(18)
C17 C16 C15 122.0(4)
C16 C17 C18 121.0(4)
C19 C18 C17 119.9(4)
C18 C19 C20 119.8(4)
C15 C20 C19 120.7(3)
C15 C20 Ru1 65.19(19)
C19 C20 Ru1 122.2(2)
C28 C21 C14 116.3(3)
C28 C21 C22 125.3(3)
C14 C21 C22 117.1(3)
C28 C21 Ru2 74.83(19)
C14 C21 Ru2 81.4(2)
C22 C21 Ru2 124.0(2)
C23 C22 C27 120.0
C23 C22 C21 121.59(19)
C27 C22 C21 118.41(19)
C22 C23 C24 120.0
C25 C24 C23 120.0
C24 C25 C26 120.0
C25 C26 C27 120.0
C26 C27 C22 120.0
C35 C28 C21 117.4(3)
C35 C28 C29 121.8(3)
C21 C28 C29 120.6(3)
C35 C28 Ru2 68.81(19)
C21 C28 Ru2 67.62(19)
C29 C28 Ru2 131.6(2)
C30 C29 C34 120.0
C30 C29 C28 121.12(19)
C34 C29 C28 118.55(19)
C29 C30 C31 120.0
C30 C31 C32 120.0
C33 C32 C31 120.0
C32 C33 C34 120.0
C33 C34 C29 120.0
C28 C35 C36 121.4(3)
C28 C35 Ru1 118.9(2)
C36 C35 Ru1 118.2(2)
C28 C35 Ru2 74.4(2)
C36 C35 Ru2 130.1(2)
Ru1 C35 Ru2 77.66(11)
C37 C36 C41 120.0
C37 C36 C35 122.3(2)
C41 C36 C35 117.68(19)
C36 C37 C38 120.0
C39 C38 C37 120.0
C40 C39 C38 120.0
C41 C40 C39 120.0
C40 C41 C36 120.0
O1 C42 C43 125.1
O1 C42 C44 123.0
C43 C42 C44 111.6

loop_
_geom_bond_atom_site_label_1
_geom_bond_atom_site_label_2
_geom_bond_distance
Ru1 C101 1.867(4)
Ru1 C102 1.913(4)
Ru1 N1 2.051(3)
Ru1 C35 2.113(3)
Ru1 C15 2.296(3)
Ru1 C14 2.415(3)
Ru1 C20 2.499(3)
Ru1 Ru2 2.7082(4)
Ru2 C201 1.847(4)
Ru2 C202 1.882(5)
Ru2 N1 2.065(3)
Ru2 C21 2.182(3)
Ru2 C35 2.205(3)
Ru2 C28 2.278(3)
Ru2 C14 2.436(3)
C101 O101 1.138(4)
C102 O102 1.117(4)
C201 O201 1.141(4)
C202 O202 1.139(5)
N1 C1 1.276(4)
C1 C2 1.495(4)
C1 C8 1.534(4)
C2 C3 1.3900
C2 C7 1.3900
C3 C4 1.3900
C4 C5 1.3900
C5 C6 1.3900
C6 C7 1.3900
C8 C9 1.3900
C8 C13 1.3900
C9 C10 1.3900
C10 C11 1.3900
C11 C12 1.3900
C12 C13 1.3900
C14 C21 1.457(4)
C14 C15 1.474(4)
C15 C16 1.395(5)
C15 C20 1.407(5)
C16 C17 1.355(5)
C17 C18 1.388(6)
C18 C19 1.347(5)
C19 C20 1.422(5)
C21 C28 1.438(4)
C21 C22 1.495(4)
C22 C23 1.3900
C22 C27 1.3900
C23 C24 1.3900
C24 C25 1.3900
C25 C26 1.3900
C26 C27 1.3900
C28 C35 1.415(4)
C28 C29 1.463(4)
C29 C30 1.3900
C29 C34 1.3900
C30 C31 1.3900
C31 C32 1.3900
C32 C33 1.3900
C33 C34 1.3900
C35 C36 1.488(4)
C36 C37 1.3900
C36 C41 1.3900
C37 C38 1.3900
C38 C39 1.3900
C39 C40 1.3900
C40 C41 1.3900
O1 C42 1.0845
C42 C43 1.4981
C42 C44 1.5354
